data_2227092
loop_
_publ_author_name
'H\"okelek, Tuncer'
'Saka, G\"uner'
'Tercan, Bar\?i\,s'
'\,Cimen, Efdal'
'Necefo\(glu, Hacali'

_publ_section_title
;
 Bis(isonicotinamide-\k<i>N</i>^1^)bis(4-methylbenzoato-\k<i>O</i>)copper(II)
 dihydrate
;
_journal_coeditor_code SU2197
_journal_issue 8
_journal_name_full 'Acta Crystallographica Section E'
_journal_page_first m955
_journal_page_last m956
_journal_paper_doi 10.1107/S1600536810028060
_journal_volume 66
_journal_year 2010
_chemical_formula_iupac '[Cu (C8 H7 O2)2 (C6 H6 N2 O)2], 2H2 O'
_chemical_formula_moiety 'C28 H26 Cu N4 O6, 2(H2 O)'
_chemical_formula_sum 'C28 H30 Cu N4 O8'
_chemical_formula_weight 614.11
_chemical_name_systematic
;
Bis(isonicotinamide-\k<i>N</i>^1^)bis(4-methylbenzoato-\k<i>O</i>)copper(II)
dihydrate
;
_space_group_IT_number 14
_symmetry_cell_setting monoclinic
_symmetry_space_group_name_Hall '-P 2ybc'
_symmetry_space_group_name_H-M 'P 1 21/c 1'
_atom_sites_solution_hydrogens geom
_atom_sites_solution_primary direct
_atom_sites_solution_secondary difmap
_audit_creation_method SHELXL-97
_cell_angle_alpha 90.00
_cell_angle_beta 95.906(3)
_cell_angle_gamma 90.00
_cell_formula_units_Z 2
_cell_length_a 5.7138(2)
_cell_length_b 18.9948(4)
_cell_length_c 11.9671(3)
_cell_measurement_reflns_used 5200
_cell_measurement_temperature 100(2)
_cell_measurement_theta_max 28.22
_cell_measurement_theta_min 2.74
_cell_volume 1291.93(6)
_computing_cell_refinement 'SAINT (Bruker, 2007)'
_computing_data_collection 'APEX2 (Bruker, 2007)'
_computing_data_reduction 'SAINT (Bruker, 2007'
_computing_molecular_graphics 'ORTEP-3 for Windows (Farrugia, 1997)'
_computing_publication_material 'WinGX (Farrugia, 1999)'
_computing_structure_refinement 'SHELXL97 (Sheldrick, 2008)'
_computing_structure_solution 'SHELXS97 (Sheldrick, 2008)'
_diffrn_ambient_temperature 100(2)
_diffrn_measured_fraction_theta_full 0.987
_diffrn_measured_fraction_theta_max 0.987
_diffrn_measurement_device_type 'Bruker Kappa APEXII CCD area-detector diffractometer'
_diffrn_measurement_method '\f and \w scans'
_diffrn_radiation_monochromator graphite
_diffrn_radiation_source 'fine-focus sealed tube'
_diffrn_radiation_type MoK\a
_diffrn_radiation_wavelength 0.71073
_diffrn_reflns_av_R_equivalents 0.0262
_diffrn_reflns_av_sigmaI/netI 0.0313
_diffrn_reflns_limit_h_max 7
_diffrn_reflns_limit_h_min -7
_diffrn_reflns_limit_k_max 25
_diffrn_reflns_limit_k_min -20
_diffrn_reflns_limit_l_max 14
_diffrn_reflns_limit_l_min -16
_diffrn_reflns_number 11754
_diffrn_reflns_theta_full 28.41
_diffrn_reflns_theta_max 28.41
_diffrn_reflns_theta_min 2.02
_diffrn_standards_decay_% 0
_diffrn_standards_number 0
_exptl_absorpt_coefficient_mu 0.907
_exptl_absorpt_correction_T_max 0.9587
_exptl_absorpt_correction_T_min 0.7629
_exptl_absorpt_correction_type multi-scan
_exptl_absorpt_process_details '(SADABS; Bruker, 2005)'
_exptl_crystal_colour violet
_exptl_crystal_density_diffrn 1.579
_exptl_crystal_density_method 'not measured'
_exptl_crystal_description block
_exptl_crystal_F_000 638
_exptl_crystal_size_max 0.29
_exptl_crystal_size_mid 0.27
_exptl_crystal_size_min 0.25
_refine_diff_density_max 0.634
_refine_diff_density_min -0.506
_refine_ls_extinction_method none
_refine_ls_goodness_of_fit_ref 1.079
_refine_ls_hydrogen_treatment mixed
_refine_ls_matrix_type full
_refine_ls_number_parameters 204
_refine_ls_number_reflns 3199
_refine_ls_number_restraints 0
_refine_ls_restrained_S_all 1.079
_refine_ls_R_factor_all 0.0478
_refine_ls_R_factor_gt 0.0346
_refine_ls_shift/su_max 0.000
_refine_ls_shift/su_mean 0.000
_refine_ls_structure_factor_coef Fsqd
_refine_ls_weighting_details 'calc w=1/[\s^2^(Fo^2^)+(0.0303P)^2^+1.1079P] where P=(Fo^2^+2Fc^2^)/3'
_refine_ls_weighting_scheme calc
_refine_ls_wR_factor_gt 0.0759
_refine_ls_wR_factor_ref 0.0803
_reflns_number_gt 2637
_reflns_number_total 3199
_reflns_threshold_expression I>2\s(I)
_cod_data_source_file su2197.cif
_cod_data_source_block I
_cod_original_cell_volume 1291.92(6)
_cod_original_sg_symbol_H-M 'P 21/c'
_cod_database_code 2227092
_cod_database_fobs_code 2227092

loop_
_symmetry_equiv_pos_as_xyz
'x, y, z'
'-x, y+1/2, -z+1/2'
'-x, -y, -z'
'x, -y-1/2, z-1/2'

loop_
_atom_site_type_symbol
_atom_site_label
_atom_site_fract_x
_atom_site_fract_y
_atom_site_fract_z
_atom_site_U_iso_or_equiv
_atom_site_adp_type
_atom_site_calc_flag
_atom_site_refinement_flags
_atom_site_occupancy
_atom_site_disorder_assembly
_atom_site_disorder_group
Cu Cu1 0.0000 0.0000 0.0000 0.01074(9) Uani d S 1 . .
O O1 0.0382(2) -0.09651(7) -0.17689(11) 0.0173(3) Uani d . 1 . .
O O2 -0.1745(2) -0.00164(6) -0.14584(11) 0.0140(3) Uani d . 1 . .
O O3 -0.8594(2) -0.25069(7) 0.09449(12) 0.0191(3) Uani d . 1 . .
O O4 -1.1555(3) -0.22382(8) -0.10917(14) 0.0184(3) Uani d . 1 . .
H H41 -1.077(5) -0.2318(14) -0.055(2) 0.027(7) Uiso d . 1 . .
H H42 -1.097(5) -0.1903(14) -0.132(2) 0.028(7) Uiso d . 1 . .
N N1 -0.2249(3) -0.07406(8) 0.05451(13) 0.0124(3) Uani d . 1 . .
N N2 -0.6168(3) -0.27723(9) 0.24930(14) 0.0158(3) Uani d . 1 . .
H H21 -0.707(4) -0.3082(12) 0.2657(19) 0.016(6) Uiso d . 1 . .
H H22 -0.487(4) -0.2719(10) 0.2909(18) 0.007(5) Uiso d . 1 . .
C C1 -0.1300(3) -0.05595(9) -0.20439(15) 0.0134(4) Uani d . 1 . .
C C2 -0.2973(3) -0.06975(9) -0.30646(15) 0.0112(3) Uani d . 1 . .
C C3 -0.2437(3) -0.11966(9) -0.38569(16) 0.0144(4) Uani d . 1 . .
H H3 -0.1009 -0.1435 -0.3763 0.017 Uiso calc R 1 . .
C C4 -0.4027(3) -0.13357(9) -0.47810(16) 0.0144(4) Uani d . 1 . .
H H4 -0.3645 -0.1665 -0.5308 0.017 Uiso calc R 1 . .
C C5 -0.6202(3) -0.09904(9) -0.49401(15) 0.0132(4) Uani d . 1 . .
C C6 -0.6723(3) -0.04968(9) -0.41381(16) 0.0136(4) Uani d . 1 . .
H H6 -0.8162 -0.0264 -0.4225 0.016 Uiso calc R 1 . .
C C7 -0.5137(3) -0.03481(9) -0.32179(16) 0.0126(4) Uani d . 1 . .
H H7 -0.5510 -0.0013 -0.2697 0.015 Uiso calc R 1 . .
C C8 -0.7908(3) -0.11485(10) -0.59515(16) 0.0175(4) Uani d . 1 . .
H H8A -0.8165 -0.1647 -0.6006 0.026 Uiso calc R 1 . .
H H8B -0.7274 -0.0984 -0.6616 0.026 Uiso calc R 1 . .
H H8C -0.9374 -0.0915 -0.5878 0.026 Uiso calc R 1 . .
C C9 -0.4391(3) -0.08763(10) 0.00027(16) 0.0143(4) Uani d . 1 . .
H H9 -0.4908 -0.0604 -0.0621 0.017 Uiso calc R 1 . .
C C10 -0.5851(3) -0.14000(9) 0.03306(16) 0.0149(4) Uani d . 1 . .
H H10 -0.7323 -0.1471 -0.0062 0.018 Uiso calc R 1 . .
C C11 -0.5111(3) -0.18220(9) 0.12538(16) 0.0132(4) Uani d . 1 . .
C C12 -0.2892(3) -0.16896(9) 0.18202(16) 0.0149(4) Uani d . 1 . .
H H12 -0.2327 -0.1958 0.2440 0.018 Uiso calc R 1 . .
C C13 -0.1551(3) -0.11484(10) 0.14368(16) 0.0150(4) Uani d . 1 . .
H H13 -0.0079 -0.1062 0.1820 0.018 Uiso calc R 1 . .
C C14 -0.6762(3) -0.24014(9) 0.15535(16) 0.0145(4) Uani d . 1 . .

loop_
_atom_site_aniso_label
_atom_site_aniso_U_11
_atom_site_aniso_U_22
_atom_site_aniso_U_33
_atom_site_aniso_U_12
_atom_site_aniso_U_13
_atom_site_aniso_U_23
Cu1 0.01320(16) 0.01035(15) 0.00829(16) -0.00275(12) -0.00076(11) -0.00013(12)
O1 0.0140(7) 0.0194(7) 0.0172(7) 0.0006(5) -0.0041(5) 0.0042(5)
O2 0.0181(6) 0.0127(6) 0.0103(6) -0.0040(5) -0.0020(5) 0.0005(5)
O3 0.0180(7) 0.0167(6) 0.0217(8) -0.0030(5) -0.0025(6) 0.0026(6)
O4 0.0205(8) 0.0147(7) 0.0189(8) -0.0022(6) -0.0036(6) 0.0018(6)
N1 0.0131(8) 0.0128(7) 0.0110(8) -0.0015(6) -0.0007(6) -0.0005(6)
N2 0.0154(9) 0.0143(8) 0.0168(9) -0.0034(6) -0.0019(7) 0.0021(6)
C1 0.0144(9) 0.0138(8) 0.0118(9) -0.0058(7) 0.0011(7) 0.0037(7)
C2 0.0129(9) 0.0102(8) 0.0102(9) -0.0029(6) -0.0004(7) 0.0014(6)
C3 0.0139(9) 0.0128(8) 0.0164(10) 0.0011(7) 0.0013(7) 0.0016(7)
C4 0.0195(9) 0.0109(8) 0.0131(9) -0.0004(7) 0.0024(7) -0.0036(7)
C5 0.0163(9) 0.0117(8) 0.0110(9) -0.0045(7) -0.0010(7) 0.0016(7)
C6 0.0130(9) 0.0127(8) 0.0149(10) 0.0003(6) 0.0003(7) 0.0019(7)
C7 0.0155(9) 0.0106(8) 0.0117(9) -0.0016(6) 0.0014(7) -0.0011(7)
C8 0.0205(10) 0.0174(9) 0.0136(10) -0.0034(7) -0.0032(8) -0.0003(7)
C9 0.0161(9) 0.0142(9) 0.0124(9) 0.0014(6) 0.0000(7) -0.0001(7)
C10 0.0148(9) 0.0147(9) 0.0149(10) 0.0004(7) -0.0004(7) -0.0015(7)
C11 0.0152(9) 0.0110(8) 0.0137(10) 0.0005(6) 0.0028(7) -0.0014(7)
C12 0.0200(10) 0.0130(8) 0.0116(9) -0.0013(7) 0.0012(7) 0.0014(7)
C13 0.0149(9) 0.0164(9) 0.0131(9) -0.0001(7) -0.0013(7) 0.0001(7)
C14 0.0133(9) 0.0120(8) 0.0183(10) 0.0011(7) 0.0027(7) -0.0012(7)

loop_
_atom_type_symbol
_atom_type_description
_atom_type_scat_dispersion_real
_atom_type_scat_dispersion_imag
_atom_type_scat_source
C C 0.0030 0.0020 'International Tables Vol C Tables 4.2.6.8 and 6.1.1.4'
H H 0.0000 0.0000 'International Tables Vol C Tables 4.2.6.8 and 6.1.1.4'
Cu Cu 0.3200 1.2650 'International Tables Vol C Tables 4.2.6.8 and 6.1.1.4'
N N 0.0060 0.0030 'International Tables Vol C Tables 4.2.6.8 and 6.1.1.4'
O O 0.0110 0.0060 'International Tables Vol C Tables 4.2.6.8 and 6.1.1.4'

loop_
_geom_angle_atom_site_label_1
_geom_angle_atom_site_label_2
_geom_angle_atom_site_label_3
_geom_angle_site_symmetry_1
_geom_angle_site_symmetry_3
_geom_angle
_geom_angle_publ_flag
O2 Cu1 O2 3 . 180.00(4) ?
O2 Cu1 N1 . . 89.67(6) ?
O2 Cu1 N1 3 . 90.33(6) ?
O2 Cu1 N1 . 3 90.33(6) ?
O2 Cu1 N1 3 3 89.67(6) ?
N1 Cu1 N1 . 3 180.00(10) ?
C1 O2 Cu1 . . 113.26(12) ?
H42 O4 H41 . . 103(3) ?
C9 N1 Cu1 . . 122.91(12) ?
C13 N1 Cu1 . . 120.10(12) ?
C13 N1 C9 . . 116.85(16) ?
C14 N2 H21 . . 117.9(16) ?
C14 N2 H22 . . 123.8(14) ?
H22 N2 H21 . . 118(2) ?
O1 C1 O2 . . 122.72(18) ?
O1 C1 C2 . . 121.14(17) ?
O2 C1 C2 . . 116.10(16) ?
C3 C2 C1 . . 120.47(16) ?
C3 C2 C7 . . 119.07(17) ?
C7 C2 C1 . . 120.42(16) ?
C2 C3 H3 . . 120.0 ?
C4 C3 C2 . . 120.03(17) ?
C4 C3 H3 . . 120.0 ?
C3 C4 C5 . . 121.34(17) ?
C3 C4 H4 . . 119.3 ?
C5 C4 H4 . . 119.3 ?
C4 C5 C8 . . 120.56(16) ?
C6 C5 C4 . . 118.05(17) ?
C6 C5 C8 . . 121.39(17) ?
C5 C6 H6 . . 119.4 ?
C7 C6 C5 . . 121.11(17) ?
C7 C6 H6 . . 119.4 ?
C2 C7 H7 . . 119.8 ?
C6 C7 C2 . . 120.40(17) ?
C6 C7 H7 . . 119.8 ?
C5 C8 H8A . . 109.5 ?
C5 C8 H8B . . 109.5 ?
C5 C8 H8C . . 109.5 ?
H8A C8 H8B . . 109.5 ?
H8A C8 H8C . . 109.5 ?
H8B C8 H8C . . 109.5 ?
N1 C9 C10 . . 123.05(17) ?
N1 C9 H9 . . 118.5 ?
C10 C9 H9 . . 118.5 ?
C9 C10 C11 . . 119.75(17) ?
C9 C10 H10 . . 120.1 ?
C11 C10 H10 . . 120.1 ?
C10 C11 C12 . . 117.82(17) ?
C10 C11 C14 . . 117.32(16) ?
C12 C11 C14 . . 124.85(17) ?
C11 C12 H12 . . 120.7 ?
C13 C12 C11 . . 118.51(17) ?
C13 C12 H12 . . 120.7 ?
N1 C13 C12 . . 124.04(17) ?
N1 C13 H13 . . 118.0 ?
C12 C13 H13 . . 118.0 ?
O3 C14 N2 . . 122.56(17) ?
O3 C14 C11 . . 119.40(17) ?
N2 C14 C11 . . 118.03(17) ?

loop_
_geom_bond_atom_site_label_1
_geom_bond_atom_site_label_2
_geom_bond_site_symmetry_2
_geom_bond_distance
_geom_bond_publ_flag
Cu1 O2 . 1.9192(13) ?
Cu1 O2 3 1.9192(13) ?
Cu1 N1 . 2.0562(15) ?
Cu1 N1 3 2.0562(15) ?
O1 C1 . 1.249(2) ?
O2 C1 . 1.287(2) ?
O3 C14 . 1.228(2) ?
O4 H41 . 0.77(3) ?
O4 H42 . 0.78(3) ?
N1 C9 . 1.350(2) ?
N1 C13 . 1.345(2) ?
N2 C14 . 1.341(2) ?
N2 H21 . 0.82(2) ?
N2 H22 . 0.86(2) ?
C2 C1 . 1.495(3) ?
C2 C3 . 1.397(2) ?
C2 C7 . 1.398(3) ?
C3 C4 . 1.383(3) ?
C3 H3 . 0.9300 ?
C4 H4 . 0.9300 ?
C5 C4 . 1.401(3) ?
C5 C6 . 1.396(3) ?
C5 C8 . 1.504(3) ?
C6 H6 . 0.9300 ?
C7 C6 . 1.382(3) ?
C7 H7 . 0.9300 ?
C8 H8A . 0.9600 ?
C8 H8B . 0.9600 ?
C8 H8C . 0.9600 ?
C9 H9 . 0.9300 ?
C10 C9 . 1.381(3) ?
C10 C11 . 1.395(3) ?
C10 H10 . 0.9300 ?
C11 C12 . 1.398(3) ?
C11 C14 . 1.516(2) ?
C12 C13 . 1.388(2) ?
C12 H12 . 0.9300 ?
C13 H13 . 0.9300 ?

loop_
_geom_hbond_atom_site_label_D
_geom_hbond_atom_site_label_H
_geom_hbond_atom_site_label_A
_geom_hbond_site_symmetry_A
_geom_hbond_distance_DH
_geom_hbond_distance_HA
_geom_hbond_distance_DA
_geom_hbond_angle_DHA
_geom_hbond_publ_flag
N2 H21 O1 4_456 0.82(2) 2.46(2) 3.283(2) 177(2) yes
N2 H22 O4 4_656 0.86(2) 2.14(2) 2.983(2) 171(2) yes
O4 H41 O3 . 0.77(3) 2.10(3) 2.866(2) 178(3) yes
O4 H42 O1 1_455 0.78(3) 2.04(3) 2.813(2) 173(3) yes
C3 H3 O3 4_655 0.93 2.48 3.324(2) 151 yes
C10 H10 O1 1_455 0.93 2.50 3.242(2) 137 yes
C12 H12 O4 4_656 0.93 2.34 3.253(2) 169 yes

loop_
_geom_torsion_atom_site_label_1
_geom_torsion_atom_site_label_2
_geom_torsion_atom_site_label_3
_geom_torsion_atom_site_label_4
_geom_torsion_site_symmetry_1
_geom_torsion_site_symmetry_2
_geom_torsion_site_symmetry_3
_geom_torsion_site_symmetry_4
_geom_torsion
_geom_torsion_publ_flag
O2 Cu1 N1 C9 3 . . . 161.86(14) ?
O2 Cu1 N1 C9 . . . . -18.14(14) ?
O2 Cu1 N1 C13 3 . . . -22.59(14) ?
O2 Cu1 N1 C13 . . . . 157.41(14) ?
N1 Cu1 O2 C1 . . . . -76.89(12) ?
N1 Cu1 O2 C1 3 . . . 103.11(12) ?
Cu1 O2 C1 O1 . . . . -11.8(2) ?
Cu1 O2 C1 C2 . . . . 166.15(11) ?
Cu1 N1 C9 C10 . . . . 176.28(14) ?
C13 N1 C9 C10 . . . . 0.6(3) ?
Cu1 N1 C13 C12 . . . . -175.86(14) ?
C9 N1 C13 C12 . . . . 0.0(3) ?
C3 C2 C1 O1 . . . . -13.1(3) ?
C7 C2 C1 O1 . . . . 164.51(16) ?
C3 C2 C1 O2 . . . . 169.00(16) ?
C7 C2 C1 O2 . . . . -13.4(2) ?
C7 C2 C3 C4 . . . . 0.5(3) ?
C1 C2 C3 C4 . . . . 178.05(16) ?
C1 C2 C7 C6 . . . . -177.34(16) ?
C3 C2 C7 C6 . . . . 0.2(3) ?
C2 C3 C4 C5 . . . . -0.7(3) ?
C6 C5 C4 C3 . . . . 0.2(3) ?
C8 C5 C4 C3 . . . . 179.96(17) ?
C4 C5 C6 C7 . . . . 0.5(3) ?
C8 C5 C6 C7 . . . . -179.23(16) ?
C2 C7 C6 C5 . . . . -0.7(3) ?
C11 C10 C9 N1 . . . . -0.8(3) ?
C9 C10 C11 C12 . . . . 0.5(3) ?
C9 C10 C11 C14 . . . . -178.32(16) ?
C10 C11 C12 C13 . . . . 0.0(3) ?
C14 C11 C12 C13 . . . . 178.73(17) ?
C10 C11 C14 O3 . . . . 4.5(2) ?
C10 C11 C14 N2 . . . . -174.41(17) ?
C12 C11 C14 O3 . . . . -174.24(18) ?
C12 C11 C14 N2 . . . . 6.9(3) ?
C11 C12 C13 N1 . . . . -0.3(3) ?
